data_2104109
loop_
_publ_author_name
'Trzop, El\.zbieta'
'Turowska-Tyrk, Ilona'

_publ_section_title
;
 Monitoring structural transformations in crystals. 12. Course of an
 intramolecular [4+4] photocycloaddition in a crystal
;
_journal_issue 3
_journal_name_full 'Acta Crystallographica Section B'
_journal_page_first 375
_journal_page_last 382
_journal_paper_doi 10.1107/S0108768108009853
_journal_volume 64
_journal_year 2008
_chemical_formula_sum 'C32 H24'
_chemical_formula_weight 408.51
_chemical_name_systematic
;
 ?
;
_space_group_IT_number 14
_symmetry_cell_setting monoclinic
_symmetry_space_group_name_Hall '-P 2ybc'
_symmetry_space_group_name_H-M 'P 1 21/c 1'
_atom_sites_solution_hydrogens geom
_atom_sites_solution_primary direct
_atom_sites_solution_secondary geom
_audit_creation_method SHELXL-97
_cell_angle_alpha 90.00
_cell_angle_beta 112.26(3)
_cell_angle_gamma 90.00
_cell_formula_units_Z 2
_cell_length_a 10.263(3)
_cell_length_b 12.903(3)
_cell_length_c 8.397(2)
_cell_measurement_reflns_used 1000
_cell_measurement_temperature 299(2)
_cell_measurement_theta_max 28
_cell_measurement_theta_min 3
_cell_volume 1029.1(5)
_computing_cell_refinement 'CRYSALIS (Oxford Diffraction, 2003)'
_computing_data_collection 'CRYSALIS (Oxford Diffraction, 2003)'
_computing_data_reduction 'CRYSALIS (Oxford Diffraction, 2003)'
_computing_molecular_graphics 'ORTEP-3 for Windows (Farrugia, 1997)'
_computing_publication_material 'SHELXL-97 (Sheldrick, 1997)'
_computing_structure_refinement 'SHELXL-97 (Sheldrick, 1997)'
_computing_structure_solution 'SHELXL-97 (Sheldrick, 1997)'
_diffrn_ambient_temperature 299(2)
_diffrn_measured_fraction_theta_full 0.988
_diffrn_measured_fraction_theta_max 0.988
_diffrn_measurement_device_type 'Kuma KM4CCD diffractometer'
_diffrn_measurement_method '\w scans'
_diffrn_radiation_monochromator graphite
_diffrn_radiation_source 'fine-focus sealed tube'
_diffrn_radiation_type MoK\a
_diffrn_radiation_wavelength 0.71073
_diffrn_reflns_av_R_equivalents 0.0665
_diffrn_reflns_av_sigmaI/netI 0.0601
_diffrn_reflns_limit_h_max 8
_diffrn_reflns_limit_h_min -12
_diffrn_reflns_limit_k_max 15
_diffrn_reflns_limit_k_min -15
_diffrn_reflns_limit_l_max 9
_diffrn_reflns_limit_l_min -7
_diffrn_reflns_number 5359
_diffrn_reflns_theta_full 25.00
_diffrn_reflns_theta_max 25.00
_diffrn_reflns_theta_min 3.12
_exptl_absorpt_coefficient_mu 0.074
_exptl_absorpt_correction_type none
_exptl_crystal_colour orange
_exptl_crystal_density_diffrn 1.318
_exptl_crystal_density_method 'not measured'
_exptl_crystal_description plate
_exptl_crystal_F_000 432
_exptl_crystal_size_max 0.34
_exptl_crystal_size_mid 0.28
_exptl_crystal_size_min 0.12
_refine_diff_density_max 0.200
_refine_diff_density_min -0.275
_refine_ls_extinction_method none
_refine_ls_goodness_of_fit_ref 1.065
_refine_ls_hydrogen_treatment constr
_refine_ls_matrix_type fullcycle
_refine_ls_number_parameters 210
_refine_ls_number_reflns 1791
_refine_ls_number_restraints 140
_refine_ls_restrained_S_all 1.157
_refine_ls_R_factor_all 0.1327
_refine_ls_R_factor_gt 0.0875
_refine_ls_shift/su_max 0.001
_refine_ls_shift/su_mean 0.000
_refine_ls_structure_factor_coef Fsqd
_refine_ls_weighting_details 'calc w=1/[\s^2^(Fo^2^)+(0.1760P)^2^+0.0000P] where P=(Fo^2^+2Fc^2^)/3'
_refine_ls_weighting_scheme calc
_refine_ls_wR_factor_gt 0.2551
_refine_ls_wR_factor_ref 0.2892
_reflns_number_gt 935
_reflns_number_total 1791
_reflns_threshold_expression >2sigma(I)
_cod_data_source_file bk5072.cif
_cod_data_source_block 38.6P
_cod_depositor_comments
;
The following automatic conversions were performed:
'_symmetry_cell_setting' value 'Monoclinic' changed to 'monoclinic'
according to '/home/saulius/struct/CIF-dictionaries/cif_core.dic'
dictionary named 'cif_core.dic' version 2.4.1 from 2010-06-29.

Automatic conversion script
Id: cif_fix_enum 1527 2010-12-29 10:47:43Z saulius 

The following automatic conversions were performed:

'_symmetry_cell_setting' value 'Monoclinic' changed to 'monoclinic'
according to /home/saulius/struct/CIF-dictionaries/cif_core.dic
dictionary named 'cif_core.dic' version 2.4.1 from 2010-06-29.

Automatic conversion script
Id: cif_fix_values 1715 2011-07-08 13:25:40Z adriana 
;
_cod_original_sg_symbol_H-M 'P 21/c'
_cod_database_code 2104109
_cod_database_fobs_code 2104109

loop_
_symmetry_equiv_pos_as_xyz
'x, y, z'
'-x, y+1/2, -z+1/2'
'-x, -y, -z'
'x, -y-1/2, z-1/2'

loop_
_atom_site_type_symbol
_atom_site_label
_atom_site_fract_x
_atom_site_fract_y
_atom_site_fract_z
_atom_site_U_iso_or_equiv
_atom_site_adp_type
_atom_site_calc_flag
_atom_site_refinement_flags
_atom_site_occupancy
_atom_site_disorder_assembly
_atom_site_disorder_group
C C1P 0.2751(12) 0.5450(13) 0.8608(18) 0.071(5) Uiso d PD 0.386(12) A 1
H H1P 0.2936 0.4943 0.9453 0.085 Uiso calc PR 0.386(12) A 1
C C2P 0.3792(18) 0.6140(19) 0.864(2) 0.103(8) Uiso d PD 0.386(12) A 1
H H2P 0.4675 0.6098 0.9523 0.124 Uiso calc PR 0.386(12) A 1
C C3P 0.3548(13) 0.6884(14) 0.740(2) 0.078(5) Uiso d PDU 0.386(12) A 1
H H3P 0.4265 0.7335 0.7428 0.093 Uiso calc PR 0.386(12) A 1
C C4P 0.2236(13) 0.6963(14) 0.610(2) 0.066(6) Uiso d PD 0.386(12) A 1
H H4P 0.2042 0.7496 0.5293 0.080 Uiso calc PR 0.386(12) A 1
C C5P -0.2652(17) 0.651(2) 0.459(3) 0.070(6) Uiso d PD 0.386(12) A 1
H H5P -0.2880 0.6962 0.3664 0.084 Uiso calc PR 0.386(12) A 1
C C6P -0.365(2) 0.629(2) 0.529(4) 0.114(9) Uiso d PD 0.386(12) A 1
H H6P -0.4517 0.6624 0.4872 0.137 Uiso calc PR 0.386(12) A 1
C C7P -0.3376(19) 0.5577(16) 0.659(3) 0.089(6) Uiso d PD 0.386(12) A 1
H H7P -0.4039 0.5444 0.7068 0.107 Uiso calc PR 0.386(12) A 1
C C8P -0.2108(14) 0.5062(14) 0.717(2) 0.062(4) Uiso d PDU 0.386(12) A 1
H H8P -0.1938 0.4544 0.7993 0.074 Uiso calc PR 0.386(12) A 1
C C9P 0.0294(10) 0.4717(6) 0.6954(12) 0.063(4) Uiso d PD 0.386(12) . 1
C C10P -0.0215(9) 0.6180(8) 0.4500(11) 0.065(4) Uiso d PDU 0.386(12) . 1
C C11P -0.1330(14) 0.6065(16) 0.524(2) 0.055(6) Uiso d PD 0.386(12) A 1
C C12P -0.1078(14) 0.5313(13) 0.653(2) 0.054(4) Uiso d PDU 0.386(12) A 1
C C13P 0.1433(16) 0.5522(13) 0.731(2) 0.057(6) Uiso d PD 0.386(12) A 1
C C14P 0.1210(11) 0.6242(12) 0.5997(16) 0.050(6) Uiso d PD 0.386(12) A 1
C C15P -0.0417(14) 0.6955(8) 0.3054(13) 0.057(4) Uiso d PDU 0.386(12) . 1
H H15A -0.1268 0.7363 0.2774 0.068 Uiso calc PR 0.386(12) A 1
H H15B 0.0390 0.7406 0.3283 0.068 Uiso calc PR 0.386(12) A 1
C C16P 0.0532(14) 0.3836(8) 0.8250(12) 0.061(4) Uiso d PDU 0.386(12) . 1
H H16A 0.1452 0.3857 0.9175 0.074 Uiso calc PR 0.386(12) A 1
H H16B -0.0203 0.3786 0.8708 0.074 Uiso calc PR 0.386(12) A 1
C C1R 0.3092(10) 0.5653(6) 0.8385(10) 0.073(2) Uani d PD 0.614(12) A 2
H H1R 0.3424 0.5155 0.9244 0.087 Uiso calc PR 0.614(12) A 2
C C2R 0.3989(9) 0.6377(8) 0.8203(15) 0.088(3) Uani d PD 0.614(12) A 2
H H2R 0.4915 0.6398 0.8990 0.105 Uiso calc PR 0.614(12) A 2
C C3R 0.3534(10) 0.7091(9) 0.6845(14) 0.100(3) Uani d PDU 0.614(12) A 2
H H3R 0.4168 0.7569 0.6724 0.120 Uiso calc PR 0.614(12) A 2
C C4R 0.2179(10) 0.7092(9) 0.5705(16) 0.084(4) Uani d PD 0.614(12) A 2
H H4R 0.1917 0.7535 0.4763 0.101 Uiso calc PR 0.614(12) A 2
C C5R -0.2672(10) 0.6326(12) 0.4867(19) 0.078(4) Uani d PD 0.614(12) A 2
H H5R -0.2994 0.6804 0.3975 0.093 Uiso calc PR 0.614(12) A 2
C C6R -0.3584(10) 0.5941(14) 0.5549(18) 0.101(4) Uani d PD 0.614(12) A 2
H H6R -0.4508 0.6177 0.5168 0.122 Uiso calc PR 0.614(12) A 2
C C7R -0.3097(12) 0.5181(12) 0.6844(16) 0.108(4) Uani d PD 0.614(12) A 2
H H7R -0.3726 0.4900 0.7283 0.130 Uiso calc PR 0.614(12) A 2
C C8R -0.1745(12) 0.4843(9) 0.7472(14) 0.080(2) Uani d PDU 0.614(12) A 2
H H8R -0.1466 0.4339 0.8327 0.095 Uiso calc PR 0.614(12) A 2
C C9R 0.0652(8) 0.4985(5) 0.7554(10) 0.070(2) Uani d PD 0.614(12) A 2
C C10R -0.0259(7) 0.6446(6) 0.4877(8) 0.066(2) Uani d PDU 0.614(12) A 2
C C11R -0.1253(10) 0.6014(10) 0.5483(16) 0.063(4) Uani d PD 0.614(12) A 2
C C12R -0.0761(11) 0.5250(7) 0.6840(14) 0.061(2) Uani d PDU 0.614(12) A 2
C C13R 0.1663(11) 0.5654(8) 0.7279(13) 0.060(3) Uani d PD 0.614(12) A 2
C C14R 0.1152(9) 0.6430(8) 0.5922(11) 0.065(4) Uani d PD 0.614(12) A 2
C C15R -0.0826(10) 0.6929(5) 0.3085(8) 0.064(2) Uani d PDU 0.614(12) . 2
H H15C -0.0147 0.7423 0.2990 0.077 Uiso calc PR 0.614(12) A 2
H H15D -0.1690 0.7300 0.2917 0.077 Uiso calc PR 0.614(12) A 2
C C16R 0.1122(12) 0.3916(5) 0.8340(7) 0.067(2) Uani d PDU 0.614(12) . 2
H H16C 0.0624 0.3740 0.9081 0.080 Uiso calc PR 0.614(12) A 2
H H16D 0.2121 0.3931 0.9039 0.080 Uiso calc PR 0.614(12) A 2

loop_
_atom_site_aniso_label
_atom_site_aniso_U_11
_atom_site_aniso_U_22
_atom_site_aniso_U_33
_atom_site_aniso_U_12
_atom_site_aniso_U_13
_atom_site_aniso_U_23
C1R 0.094(6) 0.049(5) 0.070(5) 0.000(5) 0.025(5) -0.001(3)
C2R 0.070(5) 0.093(8) 0.081(7) -0.007(5) 0.007(5) -0.013(6)
C3R 0.118(8) 0.101(7) 0.078(7) -0.024(5) 0.033(5) 0.008(5)
C4R 0.141(10) 0.059(6) 0.066(6) -0.010(5) 0.055(6) -0.006(4)
C5R 0.099(8) 0.068(8) 0.059(7) -0.007(4) 0.022(4) -0.014(4)
C6R 0.065(6) 0.131(14) 0.103(10) -0.016(6) 0.025(6) -0.020(9)
C7R 0.106(9) 0.120(12) 0.110(9) -0.042(7) 0.053(7) -0.009(8)
C8R 0.103(6) 0.074(6) 0.066(5) -0.006(5) 0.036(5) -0.002(4)
C9R 0.099(6) 0.055(4) 0.049(4) 0.002(4) 0.018(4) 0.013(4)
C10R 0.102(6) 0.045(4) 0.059(4) 0.032(3) 0.041(4) 0.021(3)
C11R 0.093(8) 0.051(5) 0.045(5) 0.010(3) 0.028(4) -0.004(3)
C12R 0.094(6) 0.046(4) 0.049(5) 0.004(4) 0.033(5) 0.002(3)
C13R 0.082(7) 0.042(5) 0.060(5) 0.007(4) 0.031(5) 0.000(3)
C14R 0.110(9) 0.031(4) 0.063(5) 0.019(4) 0.044(5) 0.006(3)
C15R 0.085(6) 0.049(4) 0.070(4) 0.016(3) 0.043(4) 0.016(3)
C16R 0.092(6) 0.055(4) 0.046(3) 0.005(4) 0.018(3) 0.013(3)

loop_
_atom_type_symbol
_atom_type_description
_atom_type_scat_dispersion_real
_atom_type_scat_dispersion_imag
_atom_type_scat_source
C C 0.0033 0.0016 'International Tables Vol C Tables 4.2.6.8 and 6.1.1.4'
H H 0.0000 0.0000 'International Tables Vol C Tables 4.2.6.8 and 6.1.1.4'

loop_
_geom_angle_atom_site_label_1
_geom_angle_atom_site_label_2
_geom_angle_atom_site_label_3
_geom_angle_site_symmetry_1
_geom_angle_site_symmetry_3
_geom_angle
C13P C1P C2P . . 119.3(12)
C3P C2P C1P . . 121.3(12)
C2P C3P C4P . . 119.8(12)
C3P C4P C14P . . 119.4(10)
C11P C5P C6P . . 121.3(13)
C7P C6P C5P . . 120.6(14)
C6P C7P C8P . . 119.3(13)
C7P C8P C12P . . 120.3(11)
C13P C9P C12P . . 106.1(10)
C13P C9P C16P . . 118.0(8)
C12P C9P C16P . . 115.1(8)
C13P C9P C10P . 3_566 116.4(11)
C12P C9P C10P . 3_566 113.4(9)
C16P C9P C10P . 3_566 87.4(5)
C11P C10P C15P . . 120.0(8)
C11P C10P C14P . . 107.8(9)
C15P C10P C14P . . 114.9(7)
C11P C10P C9P . 3_566 113.7(10)
C15P C10P C9P . 3_566 85.3(5)
C14P C10P C9P . 3_566 114.0(9)
C5P C11P C12P . . 117.2(9)
C5P C11P C10P . . 125.7(10)
C12P C11P C10P . . 116.3(10)
C8P C12P C11P . . 120.9(10)
C8P C12P C9P . . 124.3(10)
C11P C12P C9P . . 114.2(9)
C1P C13P C14P . . 119.2(10)
C1P C13P C9P . . 124.3(10)
C14P C13P C9P . . 114.9(10)
C4P C14P C13P . . 120.5(8)
C4P C14P C10P . . 123.6(8)
C13P C14P C10P . . 115.9(8)
C16P C15P C10P 3_566 . 94.9(6)
C15P C16P C9P 3_566 . 92.3(6)
C2R C1R C13R . . 120.4(7)
C1R C2R C3R . . 120.7(7)
C4R C3R C2R . . 120.8(9)
C3R C4R C14R . . 121.4(10)
C6R C5R C11R . . 121.5(10)
C5R C6R C7R . . 118.6(9)
C8R C7R C6R . . 122.4(8)
C7R C8R C12R . . 120.5(8)
C12R C9R C13R . . 119.0(6)
C12R C9R C16R . . 121.2(7)
C13R C9R C16R . . 119.0(7)
C14R C10R C11R . . 119.4(6)
C14R C10R C15R . . 123.4(6)
C11R C10R C15R . . 117.2(6)
C5R C11R C10R . . 122.8(8)
C5R C11R C12R . . 119.2(7)
C10R C11R C12R . . 117.9(7)
C9R C12R C8R . . 121.8(7)
C9R C12R C11R . . 120.3(7)
C8R C12R C11R . . 117.7(8)
C1R C13R C9R . . 122.0(7)
C1R C13R C14R . . 119.5(8)
C9R C13R C14R . . 118.1(7)
C10R C14R C4R . . 124.1(7)
C10R C14R C13R . . 119.2(7)
C4R C14R C13R . . 116.7(7)
C10R C15R C16R . 3_566 111.2(5)
C9R C16R C15R . 3_566 111.2(5)

loop_
_geom_bond_atom_site_label_1
_geom_bond_atom_site_label_2
_geom_bond_site_symmetry_2
_geom_bond_distance
C1P C13P . 1.382(14)
C1P C2P . 1.383(15)
C2P C3P . 1.371(10)
C3P C4P . 1.379(10)
C4P C14P . 1.384(12)
C5P C11P . 1.380(13)
C5P C6P . 1.392(16)
C6P C7P . 1.366(11)
C7P C8P . 1.376(15)
C8P C12P . 1.390(13)
C9P C13P . 1.507(11)
C9P C12P . 1.525(12)
C9P C16P . 1.528(9)
C9P C10P 3_566 1.661(7)
C10P C11P . 1.503(8)
C10P C15P . 1.525(9)
C10P C14P . 1.527(8)
C10P C9P 3_566 1.661(7)
C11P C12P . 1.405(13)
C13P C14P . 1.392(13)
C15P C16P 3_566 1.468(7)
C16P C15P 3_566 1.468(7)
C1R C2R . 1.360(9)
C1R C13R . 1.407(10)
C2R C3R . 1.401(12)
C3R C4R . 1.357(8)
C4R C14R . 1.421(10)
C5R C6R . 1.362(9)
C5R C11R . 1.407(10)
C6R C7R . 1.408(14)
C7R C8R . 1.356(9)
C8R C12R . 1.408(10)
C9R C12R . 1.386(10)
C9R C13R . 1.434(10)
C9R C16R . 1.527(7)
C10R C14R . 1.380(7)
C10R C11R . 1.416(7)
C10R C15R . 1.526(6)
C11R C12R . 1.445(10)
C13R C14R . 1.457(10)
C15R C16R 3_566 1.561(6)
C16R C15R 3_566 1.561(6)
